data_4346320
loop_
_publ_author_name
'Yuvaraj, K.'
'Roy, Dipak Kumar'
'Mondal, Bijan'
'Varghese, Babu'
'Ghosh, Sundargopal'

_publ_section_title
;
 Homometallic Cubane Clusters: Participation of Three-Coordinated Hydrogen
 in 60-Valence Electron Cubane Core.
;
_journal_issue 17
_journal_name_full 'Inorganic chemistry'
_journal_page_first 8673
_journal_page_last 8678
_journal_paper_doi 10.1021/acs.inorgchem.5b01298
_journal_volume 54
_journal_year 2015
_chemical_formula_sum 'C49 H72 B4 Cl4 O7 Ru7'
_chemical_formula_weight 1665.59
_space_group_crystal_system monoclinic
_space_group_IT_number 15
_space_group_name_Hall '-C 2yc'
_space_group_name_H-M_alt 'C 1 2/c 1'
_atom_sites_solution_hydrogens mixed
_audit_creation_method SHELXL-2012
_cell_angle_alpha 90
_cell_angle_beta 96.599(2)
_cell_angle_gamma 90
_cell_formula_units_Z 8
_cell_length_a 18.4692(4)
_cell_length_b 15.5254(4)
_cell_length_c 43.1308(10)
_cell_measurement_reflns_used 9979
_cell_measurement_temperature 293(2)
_cell_measurement_theta_max 24.75
_cell_measurement_theta_min 2.46
_cell_volume 12285.5(5)
_computing_cell_refinement 'APEXII/SAINT (Bruker, 2004)'
_computing_data_collection 'APEXII (Bruker, 2004)'
_computing_data_reduction 'SAINT/XPREP (Bruker, 2004)'
_computing_molecular_graphics 'ORTEP3 (Farrugia, 1997) and Mercury (Bruno et al., 2002)'
_computing_publication_material 'SHELXL-97 (Sheldrick, 1997)'
_computing_structure_refinement 'SHELXL-97 (Sheldrick, 1997)'
_computing_structure_solution 'SHELXS-97 (Sheldrick, 1997)'
_diffrn_ambient_temperature 293(2)
_diffrn_measured_fraction_theta_full 0.972
_diffrn_measured_fraction_theta_max 1.000
_diffrn_measurement_device_type 'Bruker axs Kappa apex2 CCD Diffractometer'
_diffrn_measurement_method '\w and \f scan'
_diffrn_radiation_type MoK\a
_diffrn_radiation_wavelength 0.71073
_diffrn_reflns_av_R_equivalents 0.0571
_diffrn_reflns_av_unetI/netI 0.0384
_diffrn_reflns_Laue_measured_fraction_full 0.972
_diffrn_reflns_Laue_measured_fraction_max 1.000
_diffrn_reflns_limit_h_max 21
_diffrn_reflns_limit_h_min -21
_diffrn_reflns_limit_k_max 18
_diffrn_reflns_limit_k_min -18
_diffrn_reflns_limit_l_max 51
_diffrn_reflns_limit_l_min -51
_diffrn_reflns_number 76176
_diffrn_reflns_point_group_measured_fraction_full 0.972
_diffrn_reflns_point_group_measured_fraction_max 1.000
_diffrn_reflns_theta_full 25.242
_diffrn_reflns_theta_max 25.000
_diffrn_reflns_theta_min 0.950
_exptl_absorpt_coefficient_mu 1.892
_exptl_absorpt_correction_T_max 0.6831
_exptl_absorpt_correction_T_min 0.6002
_exptl_absorpt_correction_type multi-scan
_exptl_absorpt_process_details 'SADABS (Bruker, 2004)'
_exptl_crystal_colour brown
_exptl_crystal_density_diffrn 1.801
_exptl_crystal_description block
_exptl_crystal_F_000 6544
_exptl_crystal_size_max 0.250
_exptl_crystal_size_mid 0.200
_exptl_crystal_size_min 0.200
_refine_diff_density_max 0.547
_refine_diff_density_min -0.473
_refine_diff_density_rms 0.098
_refine_ls_extinction_method none
_refine_ls_goodness_of_fit_ref 0.978
_refine_ls_hydrogen_treatment mixed
_refine_ls_matrix_type full
_refine_ls_number_parameters 825
_refine_ls_number_reflns 10830
_refine_ls_number_restraints 236
_refine_ls_restrained_S_all 1.005
_refine_ls_R_factor_all 0.0524
_refine_ls_R_factor_gt 0.0325
_refine_ls_shift/su_max 0.001
_refine_ls_shift/su_mean 0.000
_refine_ls_structure_factor_coef Fsqd
_refine_ls_weighting_details
;
 w=1/[\s^2^(Fo^2^)+(0.0313P)^2^+51.6836P]
 where P=(Fo^2^+2Fc^2^)/3
;
_refine_ls_weighting_scheme calc
_refine_ls_wR_factor_gt 0.0665
_refine_ls_wR_factor_ref 0.0792
_reflns_Friedel_coverage 0.000
_reflns_number_gt 8293
_reflns_number_total 10830
_reflns_threshold_expression 'I > 2\s(I)'
_cod_data_source_file ic5b01298_si_002.cif
_cod_data_source_block 3
_cod_original_sg_symbol_H-M 'C 2/c'
_cod_database_code 4346320
_shelx_space_group_comment
;
The symmetry employed for this shelxl refinement is uniquely defined
by the following loop, which should always be used as a source of
symmetry information in preference to the above space-group names.
They are only intended as comments.
;
_shelx_estimated_absorpt_t_min 0.649
_shelx_estimated_absorpt_t_max 0.703
_shelxl_version_number 2012-9

loop_
_space_group_symop_operation_xyz
'x, y, z'
'-x, y, -z+1/2'
'x+1/2, y+1/2, z'
'-x+1/2, y+1/2, -z+1/2'
'-x, -y, -z'
'x, -y, z-1/2'
'-x+1/2, -y+1/2, -z'
'x+1/2, -y+1/2, z-1/2'

loop_
_atom_site_label
_atom_site_type_symbol
_atom_site_fract_x
_atom_site_fract_y
_atom_site_fract_z
_atom_site_U_iso_or_equiv
_atom_site_adp_type
_atom_site_occupancy
_atom_site_site_symmetry_order
_atom_site_calc_flag
_atom_site_refinement_flags_posn
_atom_site_refinement_flags_adp
_atom_site_refinement_flags_occupancy
_atom_site_disorder_assembly
_atom_site_disorder_group
B1 B 0.7901(3) 0.8968(4) 0.04808(13) 0.0345(13) Uani 1 1 d D . . . .
B2 B 0.7822(3) 0.8555(4) 0.14563(12) 0.0348(13) Uani 1 1 d . . . . .
B3 B 0.8857(4) 0.7227(5) 0.18536(15) 0.0528(18) Uani 1 1 d D . . . .
B4 B 0.7193(4) 0.6856(4) 0.17385(14) 0.0478(16) Uani 1 1 d D . . . .
C1 C 0.6537(3) 0.9214(4) 0.00060(12) 0.0471(14) Uani 1 1 d . . . . .
C2 C 0.6142(3) 0.8852(4) 0.02335(13) 0.0469(14) Uani 1 1 d . . . . .
C3 C 0.5776(3) 0.9530(4) 0.03753(12) 0.0472(14) Uani 1 1 d . . . . .
C4 C 0.5949(3) 1.0316(4) 0.02381(12) 0.0452(13) Uani 1 1 d . . . . .
C5 C 0.6438(3) 1.0122(4) 0.00145(12) 0.0475(14) Uani 1 1 d . . . . .
C6 C 0.6900(3) 0.8727(5) -0.02332(14) 0.0711(19) Uani 1 1 d . . . . .
H6A H 0.7085 0.8192 -0.0146 0.107 Uiso 1 1 calc R U . . .
H6B H 0.7295 0.9063 -0.0296 0.107 Uiso 1 1 calc R U . . .
H6C H 0.6553 0.8615 -0.0412 0.107 Uiso 1 1 calc R U . . .
C7 C 0.6078(4) 0.7902(4) 0.02960(17) 0.078(2) Uani 1 1 d . . . . .
H7A H 0.5680 0.7666 0.0159 0.117 Uiso 1 1 calc R U . . .
H7B H 0.5989 0.7815 0.0509 0.117 Uiso 1 1 calc R U . . .
H7C H 0.6522 0.7618 0.0260 0.117 Uiso 1 1 calc R U . . .
C8 C 0.5233(3) 0.9411(5) 0.06089(15) 0.082(2) Uani 1 1 d . . . . .
H8A H 0.5180 0.9943 0.0718 0.123 Uiso 1 1 calc R U . . .
H8B H 0.5404 0.8971 0.0756 0.123 Uiso 1 1 calc R U . . .
H8C H 0.4770 0.9244 0.0502 0.123 Uiso 1 1 calc R U . . .
C9 C 0.5639(4) 1.1191(4) 0.03037(17) 0.079(2) Uani 1 1 d . . . . .
H9A H 0.5443 1.1176 0.0500 0.118 Uiso 1 1 calc R U . . .
H9B H 0.5260 1.1336 0.0141 0.118 Uiso 1 1 calc R U . . .
H9C H 0.6019 1.1615 0.0311 0.118 Uiso 1 1 calc R U . . .
C10 C 0.6734(4) 1.0766(4) -0.02011(14) 0.0720(19) Uani 1 1 d . . . . .
H10A H 0.7195 1.0568 -0.0256 0.108 Uiso 1 1 calc R U . . .
H10B H 0.6797 1.1313 -0.0098 0.108 Uiso 1 1 calc R U . . .
H10C H 0.6398 1.0827 -0.0387 0.108 Uiso 1 1 calc R U . . .
C11 C 0.9002(3) 1.0957(4) 0.02837(14) 0.0539(15) Uani 1 1 d . . . . .
C12 C 0.9360(3) 1.1060(4) 0.05876(15) 0.0654(19) Uani 1 1 d . . . . .
C13 C 0.9635(3) 1.0237(5) 0.06880(15) 0.0651(19) Uani 1 1 d . . . . .
C14 C 0.9467(3) 0.9636(4) 0.04402(14) 0.0531(15) Uani 1 1 d . . . . .
C15 C 0.9078(3) 1.0074(4) 0.01891(12) 0.0476(14) Uani 1 1 d . . . . .
C16 C 0.8861(3) 0.9704(5) -0.01259(13) 0.0682(19) Uani 1 1 d . . . . .
H16A H 0.9279 0.9674 -0.0239 0.102 Uiso 1 1 calc R U . . .
H16B H 0.8496 1.0064 -0.0237 0.102 Uiso 1 1 calc R U . . .
H16C H 0.8667 0.9136 -0.0105 0.102 Uiso 1 1 calc R U . . .
C17 C 0.8674(4) 1.1671(4) 0.00766(17) 0.085(2) Uani 1 1 d . . . . .
H17A H 0.8373 1.2026 0.0192 0.127 Uiso 1 1 calc R U . . .
H17B H 0.8383 1.1429 -0.0101 0.127 Uiso 1 1 calc R U . . .
H17C H 0.9057 1.2015 0.0007 0.127 Uiso 1 1 calc R U . . .
C18 C 0.9437(5) 1.1889(5) 0.07671(19) 0.121(4) Uani 1 1 d . . . . .
H18A H 0.9882 1.2170 0.0729 0.182 Uiso 1 1 calc R U . . .
H18B H 0.9447 1.1771 0.0986 0.182 Uiso 1 1 calc R U . . .
H18C H 0.9031 1.2258 0.0701 0.182 Uiso 1 1 calc R U . . .
C19 C 1.0109(4) 1.0050(7) 0.09946(17) 0.113(3) Uani 1 1 d . . . . .
H19A H 1.0035 0.9466 0.1056 0.169 Uiso 1 1 calc R U . . .
H19B H 0.9978 1.0434 0.1153 0.169 Uiso 1 1 calc R U . . .
H19C H 1.0613 1.0133 0.0967 0.169 Uiso 1 1 calc R U . . .
C20 C 0.9719(3) 0.8725(5) 0.04390(19) 0.088(2) Uani 1 1 d . . . . .
H20A H 0.9348 0.8375 0.0327 0.132 Uiso 1 1 calc R U . . .
H20B H 0.9814 0.8521 0.0650 0.132 Uiso 1 1 calc R U . . .
H20C H 1.0157 0.8691 0.0339 0.132 Uiso 1 1 calc R U . . .
C21 C 0.8944(4) 0.5231(5) 0.1651(2) 0.090(2) Uani 1 1 d . . . . .
C22 C 0.8704(5) 0.5317(5) 0.19545(19) 0.087(2) Uani 1 1 d . . . . .
C23 C 0.7954(5) 0.5176(4) 0.19170(15) 0.077(2) Uani 1 1 d . . . . .
C24 C 0.7722(4) 0.4990(4) 0.16001(17) 0.0701(19) Uani 1 1 d . . . . .
C25 C 0.8341(5) 0.5030(4) 0.14357(16) 0.075(2) Uani 1 1 d . . . . .
C26 C 0.9731(5) 0.5275(7) 0.1594(3) 0.174(6) Uani 1 1 d . . . . .
H26A H 0.9946 0.4714 0.1621 0.260 Uiso 1 1 calc R U . . .
H26B H 0.9986 0.5669 0.1740 0.260 Uiso 1 1 calc R U . . .
H26C H 0.9763 0.5472 0.1385 0.260 Uiso 1 1 calc R U . . .
C27 C 0.9167(6) 0.5415(6) 0.2260(2) 0.179(6) Uani 1 1 d . . . . .
H27A H 0.8894 0.5707 0.2405 0.269 Uiso 1 1 calc R U . . .
H27B H 0.9593 0.5746 0.2231 0.269 Uiso 1 1 calc R U . . .
H27C H 0.9310 0.4857 0.2341 0.269 Uiso 1 1 calc R U . . .
C28 C 0.7473(6) 0.5061(5) 0.21747(19) 0.132(4) Uani 1 1 d . . . . .
H28A H 0.7724 0.5267 0.2368 0.199 Uiso 1 1 calc R U . . .
H28B H 0.7360 0.4461 0.2195 0.199 Uiso 1 1 calc R U . . .
H28C H 0.7030 0.5381 0.2125 0.199 Uiso 1 1 calc R U . . .
C29 C 0.6971(5) 0.4738(5) 0.1467(2) 0.124(4) Uani 1 1 d . . . . .
H29A H 0.6941 0.4733 0.1244 0.186 Uiso 1 1 calc R U . . .
H29B H 0.6627 0.5144 0.1532 0.186 Uiso 1 1 calc R U . . .
H29C H 0.6863 0.4174 0.1540 0.186 Uiso 1 1 calc R U . . .
C30 C 0.8373(6) 0.4808(5) 0.11007(18) 0.127(4) Uani 1 1 d . . . . .
H30A H 0.8397 0.4194 0.1078 0.190 Uiso 1 1 calc R U . . .
H30B H 0.8798 0.5066 0.1030 0.190 Uiso 1 1 calc R U . . .
H30C H 0.7944 0.5022 0.0978 0.190 Uiso 1 1 calc R U . . .
C31 C 0.7257(13) 0.8083(19) 0.2267(8) 0.058(8) Uani 0.247(11) 1 d D U P A 1
C32 C 0.7990(16) 0.7991(18) 0.2379(8) 0.056(8) Uani 0.247(11) 1 d D U P A 1
C33 C 0.8369(10) 0.870(2) 0.2280(9) 0.053(8) Uani 0.247(11) 1 d D U P A 1
C34 C 0.7869(15) 0.9220(14) 0.2082(7) 0.040(6) Uani 0.247(11) 1 d D U P A 1
C35 C 0.7166(9) 0.884(2) 0.2088(7) 0.046(7) Uani 0.247(11) 1 d D U P A 1
C36 C 0.6652(19) 0.757(2) 0.2377(7) 0.118(13) Uani 0.247(11) 1 d D U P A 1
H36A H 0.6431 0.7891 0.2531 0.177 Uiso 0.247(11) 1 calc R U P A 1
H36B H 0.6843 0.7038 0.2466 0.177 Uiso 0.247(11) 1 calc R U P A 1
H36C H 0.6294 0.7447 0.2203 0.177 Uiso 0.247(11) 1 calc R U P A 1
C37 C 0.828(2) 0.7322(19) 0.2617(6) 0.117(13) Uani 0.247(11) 1 d D U P A 1
H37A H 0.7939 0.6856 0.2617 0.176 Uiso 0.247(11) 1 calc R U P A 1
H37B H 0.8349 0.7580 0.2821 0.176 Uiso 0.247(11) 1 calc R U P A 1
H37C H 0.8738 0.7106 0.2565 0.176 Uiso 0.247(11) 1 calc R U P A 1
C38 C 0.9161(10) 0.884(2) 0.2390(9) 0.105(13) Uani 0.247(11) 1 d D U P A 1
H38A H 0.9255 0.8691 0.2607 0.157 Uiso 0.247(11) 1 calc R U P A 1
H38B H 0.9282 0.9437 0.2364 0.157 Uiso 0.247(11) 1 calc R U P A 1
H38C H 0.9454 0.8489 0.2271 0.157 Uiso 0.247(11) 1 calc R U P A 1
C39 C 0.806(2) 1.0078(13) 0.1968(7) 0.100(11) Uani 0.247(11) 1 d D U P A 1
H39A H 0.7714 1.0248 0.1798 0.150 Uiso 0.247(11) 1 calc R U P A 1
H39B H 0.8540 1.0054 0.1899 0.150 Uiso 0.247(11) 1 calc R U P A 1
H39C H 0.8066 1.0490 0.2134 0.150 Uiso 0.247(11) 1 calc R U P A 1
C40 C 0.6450(12) 0.920(2) 0.1956(7) 0.095(12) Uani 0.247(11) 1 d D U P A 1
H40A H 0.6075 0.8779 0.1968 0.143 Uiso 0.247(11) 1 calc R U P A 1
H40B H 0.6470 0.9360 0.1742 0.143 Uiso 0.247(11) 1 calc R U P A 1
H40C H 0.6344 0.9702 0.2074 0.143 Uiso 0.247(11) 1 calc R U P A 1
C31' C 0.7544(7) 0.7927(7) 0.2350(3) 0.062(3) Uani 0.753(11) 1 d D U P A 2
C32' C 0.8249(6) 0.8253(10) 0.2363(3) 0.066(3) Uani 0.753(11) 1 d D U P A 2
C33' C 0.8228(8) 0.9008(10) 0.2184(3) 0.075(4) Uani 0.753(11) 1 d D U P A 2
C34' C 0.7489(10) 0.9159(8) 0.2058(3) 0.073(4) Uani 0.753(11) 1 d D U P A 2
C35' C 0.7067(5) 0.8465(9) 0.2162(3) 0.060(3) Uani 0.753(11) 1 d D U P A 2
C36' C 0.7297(10) 0.7199(7) 0.2537(3) 0.122(6) Uani 0.753(11) 1 d D U P A 2
H36D H 0.7135 0.7418 0.2725 0.183 Uiso 0.753(11) 1 calc R U P A 2
H36E H 0.7695 0.6807 0.2588 0.183 Uiso 0.753(11) 1 calc R U P A 2
H36F H 0.6903 0.6902 0.2417 0.183 Uiso 0.753(11) 1 calc R U P A 2
C37' C 0.8884(8) 0.7907(13) 0.2582(2) 0.144(7) Uani 0.753(11) 1 d D U P A 2
H37D H 0.8841 0.8096 0.2791 0.216 Uiso 0.753(11) 1 calc R U P A 2
H37E H 0.9333 0.8118 0.2518 0.216 Uiso 0.753(11) 1 calc R U P A 2
H37F H 0.8881 0.7289 0.2575 0.216 Uiso 0.753(11) 1 calc R U P A 2
C38' C 0.8883(9) 0.9578(11) 0.2174(4) 0.164(8) Uani 0.753(11) 1 d D U P A 2
H38D H 0.8926 0.9960 0.2350 0.246 Uiso 0.753(11) 1 calc R U P A 2
H38E H 0.8828 0.9909 0.1984 0.246 Uiso 0.753(11) 1 calc R U P A 2
H38F H 0.9314 0.9229 0.2180 0.246 Uiso 0.753(11) 1 calc R U P A 2
C39' C 0.7225(12) 0.9961(8) 0.1899(2) 0.157(8) Uani 0.753(11) 1 d D U P A 2
H39D H 0.7579 1.0161 0.1769 0.235 Uiso 0.753(11) 1 calc R U P A 2
H39E H 0.7152 1.0392 0.2052 0.235 Uiso 0.753(11) 1 calc R U P A 2
H39F H 0.6772 0.9851 0.1772 0.235 Uiso 0.753(11) 1 calc R U P A 2
C40' C 0.6256(5) 0.8405(12) 0.2122(3) 0.131(6) Uani 0.753(11) 1 d D U P A 2
H40D H 0.6113 0.7811 0.2126 0.197 Uiso 0.753(11) 1 calc R U P A 2
H40E H 0.6068 0.8654 0.1925 0.197 Uiso 0.753(11) 1 calc R U P A 2
H40F H 0.6065 0.8710 0.2288 0.197 Uiso 0.753(11) 1 calc R U P A 2
C41 C 0.7527(3) 1.0884(4) 0.05543(12) 0.0465(13) Uani 1 1 d . . . . .
C42 C 0.8367(3) 1.0279(4) 0.10461(13) 0.0478(14) Uani 1 1 d . . . . .
C43 C 0.6830(3) 0.9840(3) 0.09209(12) 0.0404(12) Uani 1 1 d . . . . .
C44 C 0.9300(3) 0.7143(4) 0.11048(15) 0.0597(16) Uani 1 1 d . . . . .
C45 C 0.9574(3) 0.8344(5) 0.15766(14) 0.0632(17) Uani 1 1 d . . . . .
C46 C 0.6266(3) 0.7679(4) 0.13338(12) 0.0547(15) Uani 1 1 d . . . . .
C47 C 0.6943(3) 0.6591(4) 0.09593(12) 0.0474(14) Uani 1 1 d . . . . .
O1 O 0.7389(2) 1.1626(3) 0.05372(11) 0.0669(12) Uani 1 1 d . . . . .
O2 O 0.8509(2) 1.0662(3) 0.12790(10) 0.0747(14) Uani 1 1 d . . . . .
O3 O 0.6484(2) 1.0090(3) 0.11148(9) 0.0608(11) Uani 1 1 d . . . . .
O4 O 0.9603(3) 0.6757(4) 0.09349(12) 0.1000(18) Uani 1 1 d . . . . .
O5 O 1.0064(3) 0.8700(4) 0.16957(12) 0.0975(18) Uani 1 1 d . . . . .
O6 O 0.5679(2) 0.7841(4) 0.13649(11) 0.0904(16) Uani 1 1 d . . . . .
O7 O 0.6760(3) 0.6090(3) 0.07732(10) 0.0811(14) Uani 1 1 d . . . . .
Ru1 Ru 0.69690(2) 0.97563(3) 0.04896(2) 0.03208(10) Uani 1 1 d . . . . .
Ru2 Ru 0.84311(2) 1.01391(3) 0.06118(2) 0.03536(11) Uani 1 1 d . . . . .
Ru3 Ru 0.78075(2) 0.89616(3) 0.09870(2) 0.03160(10) Uani 1 1 d . . . . .
Ru4 Ru 0.87558(2) 0.77559(3) 0.13798(2) 0.03943(11) Uani 1 1 d . . . . .
Ru5 Ru 0.81613(3) 0.63215(3) 0.16364(2) 0.04617(12) Uani 1 1 d . . . . .
Ru6 Ru 0.78759(2) 0.79304(3) 0.18566(2) 0.04075(12) Uani 1 1 d . . . . .
Ru7 Ru 0.72328(2) 0.74108(3) 0.12727(2) 0.03430(10) Uani 1 1 d . . . . .
C48 C 0.6914(9) 0.2196(9) 0.1209(3) 0.251(7) Uani 1 1 d D U . . .
H48A H 0.6842 0.1624 0.1120 0.301 Uiso 0.607(6) 1 calc R U P B 1
H48B H 0.7423 0.2349 0.1206 0.301 Uiso 0.607(6) 1 calc R U P B 1
H48C H 0.6827 0.2605 0.1038 0.301 Uiso 0.393(6) 1 calc R U P B 2
H48D H 0.6985 0.1624 0.1127 0.301 Uiso 0.393(6) 1 calc R U P B 2
Cl1 Cl 0.6362(3) 0.2937(4) 0.09785(14) 0.188(3) Uani 0.607(6) 1 d D U P B 1
Cl2 Cl 0.6717(8) 0.2189(6) 0.15745(19) 0.252(6) Uani 0.607(6) 1 d D U P B 1
Cl1' Cl 0.6233(6) 0.2224(13) 0.1459(5) 0.265(9) Uani 0.393(6) 1 d D U P B 2
Cl2' Cl 0.7720(8) 0.2552(9) 0.1522(4) 0.305(8) Uani 0.393(6) 1 d D U P B 2
C49 C 0.4291(8) 0.7004(7) 0.1782(3) 0.234(7) Uani 1 1 d D U . . .
H49A H 0.3886 0.6620 0.1721 0.281 Uiso 0.607(6) 1 calc R U P B 1
H49B H 0.4638 0.6956 0.1630 0.281 Uiso 0.607(6) 1 calc R U P B 1
H49C H 0.4287 0.7138 0.1562 0.281 Uiso 0.393(6) 1 calc R U P B 2
H49D H 0.3835 0.6723 0.1811 0.281 Uiso 0.393(6) 1 calc R U P B 2
Cl3 Cl 0.4692(5) 0.6729(7) 0.2136(2) 0.255(4) Uani 0.607(6) 1 d D U P B 1
Cl4 Cl 0.3976(8) 0.8069(5) 0.1794(3) 0.256(6) Uani 0.607(6) 1 d D U P B 1
Cl3' Cl 0.5034(6) 0.6303(8) 0.1904(4) 0.244(6) Uani 0.393(6) 1 d D U P B 2
Cl4' Cl 0.4373(8) 0.7889(10) 0.1986(4) 0.242(7) Uani 0.393(6) 1 d D U P B 2
H3A H 0.9289(18) 0.719(3) 0.2018(9) 0.051(15) Uiso 1 1 d D . . . .
H2 H 0.718(3) 0.822(3) 0.0963(11) 0.061(16) Uiso 1 1 d . . . . .
H3 H 0.771(2) 0.928(3) 0.1377(10) 0.046(14) Uiso 1 1 d . . . . .
H4A H 0.6786(19) 0.661(3) 0.1845(10) 0.050(15) Uiso 1 1 d D . . . .
H4 H 0.812(3) 0.687(3) 0.1276(12) 0.069(17) Uiso 1 1 d . . . . .
H1A H 0.802(2) 0.857(2) 0.0315(8) 0.036(13) Uiso 1 1 d D . . . .
H5 H 0.798(3) 0.837(4) 0.0699(12) 0.068(17) Uiso 1 1 d . . . . .
H1 H 0.865(3) 0.858(4) 0.1103(13) 0.085(19) Uiso 1 1 d . . . . .

loop_
_atom_site_aniso_label
_atom_site_aniso_U_11
_atom_site_aniso_U_22
_atom_site_aniso_U_33
_atom_site_aniso_U_23
_atom_site_aniso_U_13
_atom_site_aniso_U_12
B1 0.037(3) 0.033(3) 0.034(3) 0.005(3) 0.006(3) -0.006(3)
B2 0.028(3) 0.047(4) 0.029(3) -0.005(3) 0.003(2) -0.004(3)
B3 0.047(4) 0.074(5) 0.036(3) 0.009(3) -0.006(3) 0.004(3)
B4 0.059(4) 0.056(4) 0.028(3) 0.006(3) 0.006(3) -0.010(3)
C1 0.040(3) 0.055(4) 0.043(3) -0.006(3) -0.007(2) 0.003(3)
C2 0.037(3) 0.047(3) 0.052(3) 0.008(3) -0.011(3) -0.008(3)
C3 0.034(3) 0.065(4) 0.041(3) 0.005(3) -0.004(2) -0.002(3)
C4 0.040(3) 0.048(3) 0.045(3) 0.007(3) -0.005(3) 0.008(3)
C5 0.039(3) 0.063(4) 0.039(3) 0.013(3) -0.003(2) -0.004(3)
C6 0.065(4) 0.092(5) 0.053(4) -0.026(4) -0.005(3) 0.013(4)
C7 0.074(5) 0.057(4) 0.095(5) 0.006(4) -0.026(4) -0.018(4)
C8 0.041(4) 0.140(7) 0.067(4) 0.002(4) 0.015(3) -0.019(4)
C9 0.070(5) 0.070(5) 0.094(5) -0.003(4) -0.001(4) 0.030(4)
C10 0.076(5) 0.085(5) 0.054(4) 0.029(4) 0.003(3) 0.000(4)
C11 0.053(4) 0.057(4) 0.058(4) 0.003(3) 0.029(3) -0.016(3)
C12 0.064(4) 0.072(5) 0.066(4) -0.015(4) 0.032(3) -0.047(4)
C13 0.035(3) 0.099(6) 0.061(4) 0.010(4) 0.007(3) -0.030(3)
C14 0.035(3) 0.061(4) 0.068(4) 0.000(3) 0.022(3) -0.004(3)
C15 0.040(3) 0.063(4) 0.044(3) -0.005(3) 0.020(3) -0.017(3)
C16 0.062(4) 0.097(5) 0.051(4) -0.012(3) 0.028(3) -0.024(4)
C17 0.102(6) 0.063(5) 0.097(6) 0.033(4) 0.046(5) -0.006(4)
C18 0.151(8) 0.103(7) 0.121(7) -0.053(6) 0.063(6) -0.093(6)
C19 0.045(4) 0.209(10) 0.080(5) 0.018(6) -0.011(4) -0.036(5)
C20 0.054(4) 0.089(6) 0.129(7) 0.018(5) 0.045(4) 0.011(4)
C21 0.087(6) 0.070(5) 0.113(7) 0.046(5) 0.011(5) 0.031(4)
C22 0.110(7) 0.063(5) 0.077(5) 0.029(4) -0.032(5) 0.009(4)
C23 0.126(7) 0.057(4) 0.048(4) 0.026(3) 0.009(4) 0.007(4)
C24 0.089(5) 0.046(4) 0.074(5) 0.019(3) 0.006(4) 0.001(4)
C25 0.122(7) 0.047(4) 0.057(4) 0.016(3) 0.015(5) 0.023(4)
C26 0.087(7) 0.137(10) 0.305(16) 0.094(10) 0.057(9) 0.060(7)
C27 0.254(14) 0.113(8) 0.136(9) 0.049(7) -0.127(10) -0.006(8)
C28 0.227(12) 0.090(7) 0.095(6) 0.049(5) 0.084(7) 0.022(7)
C29 0.126(8) 0.071(6) 0.166(9) 0.028(6) -0.023(7) -0.031(5)
C30 0.239(12) 0.068(6) 0.080(6) 0.005(4) 0.048(7) 0.040(7)
C31 0.069(16) 0.082(16) 0.025(13) -0.004(12) 0.016(12) -0.024(13)
C32 0.079(16) 0.070(15) 0.016(11) 0.000(11) -0.006(14) -0.005(14)
C33 0.058(13) 0.066(15) 0.029(13) -0.009(12) -0.015(11) -0.008(13)
C34 0.052(14) 0.049(12) 0.020(11) -0.015(10) 0.006(11) 0.005(12)
C35 0.046(13) 0.074(16) 0.020(12) -0.019(12) 0.016(10) -0.003(12)
C36 0.15(3) 0.16(3) 0.058(19) -0.03(2) 0.05(2) -0.04(3)
C37 0.21(3) 0.11(2) 0.021(13) 0.008(15) -0.03(2) 0.04(2)
C38 0.064(18) 0.11(3) 0.13(3) -0.09(2) -0.032(18) 0.014(18)
C39 0.18(3) 0.059(18) 0.066(19) -0.042(15) 0.05(2) -0.01(2)
C40 0.063(18) 0.14(3) 0.08(2) -0.06(2) -0.004(15) 0.046(19)
C31' 0.069(7) 0.088(7) 0.031(6) 0.000(5) 0.015(6) -0.010(6)
C32' 0.066(6) 0.100(9) 0.029(5) -0.020(6) -0.003(5) -0.014(6)
C33' 0.096(8) 0.089(9) 0.045(8) -0.033(6) 0.026(6) -0.038(7)
C34' 0.123(11) 0.071(7) 0.028(5) -0.015(5) 0.013(8) 0.010(7)
C35' 0.063(6) 0.080(8) 0.038(7) -0.023(6) 0.008(5) 0.003(5)
C36' 0.204(16) 0.115(10) 0.059(7) 0.003(7) 0.072(9) -0.027(10)
C37' 0.125(11) 0.250(19) 0.047(7) -0.039(9) -0.037(7) 0.050(12)
C38' 0.192(16) 0.185(16) 0.132(12) -0.106(11) 0.089(11) -0.135(13)
C39' 0.34(2) 0.082(9) 0.056(7) -0.006(6) 0.037(11) 0.082(12)
C40' 0.061(7) 0.198(16) 0.133(12) -0.096(12) 0.004(7) 0.033(8)
C41 0.054(3) 0.038(3) 0.049(3) 0.001(3) 0.009(3) -0.008(3)
C42 0.047(3) 0.050(4) 0.047(3) -0.004(3) 0.009(3) -0.015(3)
C43 0.039(3) 0.041(3) 0.041(3) -0.002(2) 0.003(2) 0.000(2)
C44 0.052(4) 0.067(4) 0.063(4) 0.010(3) 0.018(3) 0.002(3)
C45 0.048(4) 0.088(5) 0.053(4) 0.008(3) 0.003(3) 0.000(4)
C46 0.051(4) 0.077(4) 0.034(3) 0.001(3) 0.002(3) -0.007(3)
C47 0.058(4) 0.044(3) 0.040(3) -0.002(3) 0.004(3) -0.007(3)
O1 0.068(3) 0.033(2) 0.101(3) 0.002(2) 0.017(2) 0.001(2)
O2 0.098(3) 0.073(3) 0.054(3) -0.028(2) 0.014(2) -0.043(3)
O3 0.055(2) 0.080(3) 0.049(2) -0.008(2) 0.015(2) 0.017(2)
O4 0.109(4) 0.101(4) 0.101(4) -0.015(3) 0.056(3) 0.026(3)
O5 0.062(3) 0.141(5) 0.085(4) -0.006(3) -0.012(3) -0.038(3)
O6 0.041(3) 0.148(5) 0.083(3) -0.009(3) 0.012(2) 0.008(3)
O7 0.112(4) 0.073(3) 0.055(3) -0.021(2) -0.002(3) -0.021(3)
Ru1 0.0312(2) 0.0328(2) 0.0323(2) 0.00267(17) 0.00414(16) -0.00123(17)
Ru2 0.0346(2) 0.0362(2) 0.0362(2) -0.00069(18) 0.00825(18) -0.01045(18)
Ru3 0.0321(2) 0.0364(2) 0.0264(2) 0.00174(17) 0.00393(16) -0.00398(17)
Ru4 0.0336(2) 0.0523(3) 0.0320(2) 0.00466(19) 0.00250(18) 0.00046(19)
Ru5 0.0550(3) 0.0500(3) 0.0329(2) 0.0116(2) 0.0025(2) 0.0036(2)
Ru6 0.0431(3) 0.0560(3) 0.0226(2) 0.00030(19) 0.00172(17) -0.0051(2)
Ru7 0.0370(2) 0.0410(2) 0.0245(2) 0.00245(17) 0.00235(17) -0.00670(18)
C48 0.350(17) 0.182(12) 0.236(14) -0.097(11) 0.102(13) 0.064(13)
Cl1 0.200(6) 0.152(5) 0.188(6) -0.084(4) -0.081(4) 0.078(4)
Cl2 0.441(17) 0.158(7) 0.162(6) -0.006(5) 0.057(9) 0.054(11)
Cl1' 0.130(8) 0.257(14) 0.40(2) -0.135(15) 0.015(10) 0.003(9)
Cl2' 0.39(2) 0.176(12) 0.347(17) -0.030(11) 0.046(16) 0.109(13)
C49 0.286(15) 0.217(14) 0.210(13) -0.122(11) 0.079(12) -0.125(12)
Cl3 0.248(9) 0.288(10) 0.230(9) -0.020(8) 0.038(7) -0.130(8)
Cl4 0.381(16) 0.131(6) 0.270(12) 0.028(7) 0.095(10) 0.014(8)
Cl3' 0.201(11) 0.291(15) 0.258(13) -0.091(11) 0.100(10) -0.134(10)
Cl4' 0.222(12) 0.266(16) 0.261(15) -0.079(12) 0.120(11) -0.116(11)

loop_
_atom_type_symbol
_atom_type_description
_atom_type_scat_dispersion_real
_atom_type_scat_dispersion_imag
_atom_type_scat_source
C C 0.0033 0.0016 'International Tables Vol C Tables 4.2.6.8 and 6.1.1.4'
H H 0.0000 0.0000 'International Tables Vol C Tables 4.2.6.8 and 6.1.1.4'
B B 0.0013 0.0007 'International Tables Vol C Tables 4.2.6.8 and 6.1.1.4'
O O 0.0106 0.0060 'International Tables Vol C Tables 4.2.6.8 and 6.1.1.4'
Ru Ru -1.2594 0.8363 'International Tables Vol C Tables 4.2.6.8 and 6.1.1.4'
Cl Cl 0.1484 0.1585 'International Tables Vol C Tables 4.2.6.8 and 6.1.1.4'

loop_
_geom_angle_atom_site_label_1
_geom_angle_atom_site_label_2
_geom_angle_atom_site_label_3
_geom_angle
Ru2 B1 Ru1 81.4(2)
Ru2 B1 Ru3 80.0(2)
Ru1 B1 Ru3 80.1(2)
Ru2 B1 H1A 126(3)
Ru1 B1 H1A 129(3)
Ru3 B1 H1A 139(3)
Ru2 B1 H5 114(2)
Ru1 B1 H5 115(2)
Ru3 B1 H5 46(2)
H1A B1 H5 93(3)
Ru6 B2 Ru3 167.7(3)
Ru6 B2 Ru4 83.8(2)
Ru3 B2 Ru4 87.0(2)
Ru6 B2 Ru7 83.7(2)
Ru3 B2 Ru7 86.8(2)
Ru4 B2 Ru7 81.5(2)
Ru6 B2 H3 135(2)
Ru3 B2 H3 57(2)
Ru4 B2 H3 128(2)
Ru7 B2 H3 127(2)
Ru5 B3 Ru6 82.2(2)
Ru5 B3 Ru4 81.3(2)
Ru6 B3 Ru4 80.3(2)
Ru5 B3 H3A 134(3)
Ru6 B3 H3A 129(3)
Ru4 B3 H3A 131(3)
Ru5 B4 Ru6 82.0(2)
Ru5 B4 Ru7 80.9(2)
Ru6 B4 Ru7 80.2(2)
Ru5 B4 H4A 131(3)
Ru6 B4 H4A 130(3)
Ru7 B4 H4A 132(3)
C2 C1 C5 107.4(5)
C2 C1 C6 126.0(6)
C5 C1 C6 125.9(6)
C2 C1 Ru1 70.6(3)
C5 C1 Ru1 69.3(3)
C6 C1 Ru1 132.2(4)
C1 C2 C3 108.3(5)
C1 C2 C7 125.1(6)
C3 C2 C7 126.5(6)
C1 C2 Ru1 73.6(3)
C3 C2 Ru1 70.1(3)
C7 C2 Ru1 125.6(4)
C4 C3 C2 108.5(5)
C4 C3 C8 125.8(6)
C2 C3 C8 125.4(6)
C4 C3 Ru1 72.0(3)
C2 C3 Ru1 72.9(3)
C8 C3 Ru1 125.9(4)
C3 C4 C5 107.0(5)
C3 C4 C9 126.2(5)
C5 C4 C9 126.7(5)
C3 C4 Ru1 71.3(3)
C5 C4 Ru1 71.5(3)
C9 C4 Ru1 124.9(4)
C1 C5 C4 108.6(5)
C1 C5 C10 125.7(5)
C4 C5 C10 125.4(6)
C1 C5 Ru1 74.2(3)
C4 C5 Ru1 71.3(3)
C10 C5 Ru1 125.4(4)
C1 C6 H6A 109.5
C1 C6 H6B 109.5
H6A C6 H6B 109.5
C1 C6 H6C 109.5
H6A C6 H6C 109.5
H6B C6 H6C 109.5
C2 C7 H7A 109.5
C2 C7 H7B 109.5
H7A C7 H7B 109.5
C2 C7 H7C 109.5
H7A C7 H7C 109.5
H7B C7 H7C 109.5
C3 C8 H8A 109.5
C3 C8 H8B 109.5
H8A C8 H8B 109.5
C3 C8 H8C 109.5
H8A C8 H8C 109.5
H8B C8 H8C 109.5
C4 C9 H9A 109.5
C4 C9 H9B 109.5
H9A C9 H9B 109.5
C4 C9 H9C 109.5
H9A C9 H9C 109.5
H9B C9 H9C 109.5
C5 C10 H10A 109.5
C5 C10 H10B 109.5
H10A C10 H10B 109.5
C5 C10 H10C 109.5
H10A C10 H10C 109.5
H10B C10 H10C 109.5
C12 C11 C15 108.7(6)
C12 C11 C17 125.6(6)
C15 C11 C17 125.3(6)
C12 C11 Ru2 71.5(3)
C15 C11 Ru2 73.1(3)
C17 C11 Ru2 127.1(4)
C11 C12 C13 107.1(6)
C11 C12 C18 125.8(7)
C13 C12 C18 127.1(7)
C11 C12 Ru2 72.0(3)
C13 C12 Ru2 70.3(3)
C18 C12 Ru2 123.4(4)
C12 C13 C14 108.6(5)
C12 C13 C19 125.6(7)
C14 C13 C19 125.4(7)
C12 C13 Ru2 72.5(3)
C14 C13 Ru2 73.5(3)
C19 C13 Ru2 125.5(4)
C15 C14 C13 108.1(6)
C15 C14 C20 126.1(6)
C13 C14 C20 125.6(6)
C15 C14 Ru2 73.1(3)
C13 C14 Ru2 69.5(3)
C20 C14 Ru2 127.1(4)
C14 C15 C11 107.4(5)
C14 C15 C16 125.4(6)
C11 C15 C16 126.9(6)
C14 C15 Ru2 71.0(3)
C11 C15 Ru2 69.9(3)
C16 C15 Ru2 129.2(4)
C15 C16 H16A 109.5
C15 C16 H16B 109.5
H16A C16 H16B 109.5
C15 C16 H16C 109.5
H16A C16 H16C 109.5
H16B C16 H16C 109.5
C11 C17 H17A 109.5
C11 C17 H17B 109.5
H17A C17 H17B 109.5
C11 C17 H17C 109.5
H17A C17 H17C 109.5
H17B C17 H17C 109.5
C12 C18 H18A 109.5
C12 C18 H18B 109.5
H18A C18 H18B 109.5
C12 C18 H18C 109.5
H18A C18 H18C 109.5
H18B C18 H18C 109.5
C13 C19 H19A 109.5
C13 C19 H19B 109.5
H19A C19 H19B 109.5
C13 C19 H19C 109.5
H19A C19 H19C 109.5
H19B C19 H19C 109.5
C14 C20 H20A 109.5
C14 C20 H20B 109.5
H20A C20 H20B 109.5
C14 C20 H20C 109.5
H20A C20 H20C 109.5
H20B C20 H20C 109.5
C25 C21 C22 108.6(7)
C25 C21 C26 127.7(10)
C22 C21 C26 123.4(9)
C25 C21 Ru5 71.7(4)
C22 C21 Ru5 71.8(4)
C26 C21 Ru5 126.8(6)
C23 C22 C21 106.7(7)
C23 C22 C27 125.4(9)
C21 C22 C27 127.5(10)
C23 C22 Ru5 70.6(4)
C21 C22 Ru5 70.7(4)
C27 C22 Ru5 129.8(6)
C22 C23 C24 109.3(7)
C22 C23 C28 126.4(8)
C24 C23 C28 123.3(8)
C22 C23 Ru5 72.8(4)
C24 C23 Ru5 71.8(4)
C28 C23 Ru5 130.7(5)
C23 C24 C25 107.7(7)
C23 C24 C29 126.1(8)
C25 C24 C29 126.1(8)
C23 C24 Ru5 71.0(4)
C25 C24 Ru5 71.6(4)
C29 C24 Ru5 126.0(5)
C21 C25 C24 107.7(6)
C21 C25 C30 125.2(9)
C24 C25 C30 126.7(8)
C21 C25 Ru5 71.6(4)
C24 C25 Ru5 71.3(4)
C30 C25 Ru5 127.5(5)
C21 C26 H26A 109.5
C21 C26 H26B 109.5
H26A C26 H26B 109.5
C21 C26 H26C 109.5
H26A C26 H26C 109.5
H26B C26 H26C 109.5
C22 C27 H27A 109.5
C22 C27 H27B 109.5
H27A C27 H27B 109.5
C22 C27 H27C 109.5
H27A C27 H27C 109.5
H27B C27 H27C 109.5
C23 C28 H28A 109.5
C23 C28 H28B 109.5
H28A C28 H28B 109.5
C23 C28 H28C 109.5
H28A C28 H28C 109.5
H28B C28 H28C 109.5
C24 C29 H29A 109.5
C24 C29 H29B 109.5
H29A C29 H29B 109.5
C24 C29 H29C 109.5
H29A C29 H29C 109.5
H29B C29 H29C 109.5
C25 C30 H30A 109.5
C25 C30 H30B 109.5
H30A C30 H30B 109.5
C25 C30 H30C 109.5
H30A C30 H30C 109.5
H30B C30 H30C 109.5
C32 C31 C35 109.1(13)
C32 C31 C36 125(2)
C35 C31 C36 125(2)
C32 C31 Ru6 72.3(19)
C35 C31 Ru6 71.9(18)
C36 C31 Ru6 132(2)
C31 C32 C33 108.3(13)
C31 C32 C37 124(2)
C33 C32 C37 127(2)
C31 C32 Ru6 71.4(19)
C33 C32 Ru6 74(2)
C37 C32 Ru6 130(2)
C32 C33 C34 108.4(12)
C32 C33 C38 121(2)
C34 C33 C38 130(2)
C32 C33 Ru6 70(2)
C34 C33 Ru6 69.4(18)
C38 C33 Ru6 128(3)
C33 C34 C35 106.2(13)
C33 C34 C39 123(2)
C35 C34 C39 130(2)
C33 C34 Ru6 73.7(18)
C35 C34 Ru6 71.6(17)
C39 C34 Ru6 131(2)
C31 C35 C34 107.8(12)
C31 C35 C40 125(2)
C34 C35 C40 127(2)
C31 C35 Ru6 71.5(19)
C34 C35 Ru6 71.0(17)
C40 C35 Ru6 128(2)
C31 C36 H36A 109.5
C31 C36 H36B 109.5
H36A C36 H36B 109.5
C31 C36 H36C 109.5
H36A C36 H36C 109.5
H36B C36 H36C 109.5
C32 C37 H37A 109.5
C32 C37 H37B 109.5
H37A C37 H37B 109.5
C32 C37 H37C 109.5
H37A C37 H37C 109.5
H37B C37 H37C 109.5
C33 C38 H38A 109.5
C33 C38 H38B 109.5
H38A C38 H38B 109.5
C33 C38 H38C 109.5
H38A C38 H38C 109.5
H38B C38 H38C 109.5
C34 C39 H39A 109.5
C34 C39 H39B 109.5
H39A C39 H39B 109.5
C34 C39 H39C 109.5
H39A C39 H39C 109.5
H39B C39 H39C 109.5
C35 C40 H40A 109.5
C35 C40 H40B 109.5
H40A C40 H40B 109.5
C35 C40 H40C 109.5
H40A C40 H40C 109.5
H40B C40 H40C 109.5
C32' C31' C35' 109.3(11)
C32' C31' C36' 126.6(14)
C35' C31' C36' 123.6(13)
C32' C31' Ru6 71.8(6)
C35' C31' Ru6 71.2(6)
C36' C31' Ru6 129.6(8)
C31' C32' C33' 108.3(10)
C31' C32' C37' 123.4(15)
C33' C32' C37' 127.5(15)
C31' C32' Ru6 72.6(6)
C33' C32' Ru6 70.6(6)
C37' C32' Ru6 130.4(8)
C32' C33' C34' 108.2(10)
C32' C33' C38' 122.5(17)
C34' C33' C38' 128.9(18)
C32' C33' Ru6 73.2(7)
C34' C33' Ru6 71.8(6)
C38' C33' Ru6 126.7(8)
C33' C34' C35' 106.7(11)
C33' C34' C39' 124.4(18)
C35' C34' C39' 128.2(18)
C33' C34' Ru6 71.0(7)
C35' C34' Ru6 72.0(6)
C39' C34' Ru6 129.7(8)
C31' C35' C34' 107.5(11)
C31' C35' C40' 125.8(14)
C34' C35' C40' 125.9(15)
C31' C35' Ru6 72.8(6)
C34' C35' Ru6 71.0(7)
C40' C35' Ru6 129.2(7)
C31' C36' H36D 109.5
C31' C36' H36E 109.5
H36D C36' H36E 109.5
C31' C36' H36F 109.5
H36D C36' H36F 109.5
H36E C36' H36F 109.5
C32' C37' H37D 109.5
C32' C37' H37E 109.5
H37D C37' H37E 109.5
C32' C37' H37F 109.5
H37D C37' H37F 109.5
H37E C37' H37F 109.5
C33' C38' H38D 109.5
C33' C38' H38E 109.5
H38D C38' H38E 109.5
C33' C38' H38F 109.5
H38D C38' H38F 109.5
H38E C38' H38F 109.5
C34' C39' H39D 109.5
C34' C39' H39E 109.5
H39D C39' H39E 109.5
C34' C39' H39F 109.5
H39D C39' H39F 109.5
H39E C39' H39F 109.5
C35' C40' H40D 109.5
C35' C40' H40E 109.5
H40D C40' H40E 109.5
C35' C40' H40F 109.5
H40D C40' H40F 109.5
H40E C40' H40F 109.5
O1 C41 Ru2 137.4(4)
O1 C41 Ru1 136.7(5)
Ru2 C41 Ru1 85.6(2)
O2 C42 Ru2 150.4(5)
O2 C42 Ru3 127.0(4)
Ru2 C42 Ru3 82.4(2)
O3 C43 Ru1 149.3(4)
O3 C43 Ru3 127.1(4)
Ru1 C43 Ru3 83.49(19)
O4 C44 Ru4 177.3(6)
O5 C45 Ru4 179.7(7)
O6 C46 Ru7 178.7(5)
O7 C47 Ru7 178.8(5)
C43 Ru1 C41 86.0(2)
C43 Ru1 B1 104.9(2)
C41 Ru1 B1 95.7(2)
C43 Ru1 C3 89.2(2)
C41 Ru1 C3 129.7(2)
B1 Ru1 C3 133.6(2)
C43 Ru1 C4 104.2(2)
C41 Ru1 C4 96.8(2)
B1 Ru1 C4 149.0(2)
C3 Ru1 C4 36.74(19)
C43 Ru1 C5 141.2(2)
C41 Ru1 C5 94.0(2)
B1 Ru1 C5 113.7(2)
C3 Ru1 C5 61.32(19)
C4 Ru1 C5 37.16(19)
C43 Ru1 C2 111.0(2)
C41 Ru1 C2 154.5(2)
B1 Ru1 C2 97.9(2)
C3 Ru1 C2 37.0(2)
C4 Ru1 C2 61.4(2)
C5 Ru1 C2 60.77(19)
C43 Ru1 C1 146.6(2)
C41 Ru1 C1 123.7(2)
B1 Ru1 C1 88.3(2)
C3 Ru1 C1 60.78(19)
C4 Ru1 C1 61.23(19)
C5 Ru1 C1 36.4(2)
C2 Ru1 C1 35.80(19)
C43 Ru1 Ru2 92.13(15)
C41 Ru1 Ru2 47.02(16)
B1 Ru1 Ru2 49.23(15)
C3 Ru1 Ru2 176.25(15)
C4 Ru1 Ru2 139.52(14)
C5 Ru1 Ru2 115.88(14)
C2 Ru1 Ru2 144.83(15)
C1 Ru1 Ru2 118.78(14)
C43 Ru1 Ru3 53.53(15)
C41 Ru1 Ru3 92.72(16)
B1 Ru1 Ru3 51.41(15)
C3 Ru1 Ru3 123.25(14)
C4 Ru1 Ru3 155.16(14)
C5 Ru1 Ru3 164.30(16)
C2 Ru1 Ru3 112.63(13)
C1 Ru1 Ru3 129.73(14)
Ru2 Ru1 Ru3 60.163(14)
C42 Ru2 C41 84.9(2)
C42 Ru2 B1 106.4(2)
C41 Ru2 B1 96.3(2)
C42 Ru2 C13 91.2(2)
C41 Ru2 C13 141.2(3)
B1 Ru2 C13 121.7(3)
C42 Ru2 C12 96.2(2)
C41 Ru2 C12 104.7(3)
B1 Ru2 C12 150.4(2)
C13 Ru2 C12 37.2(2)
C42 Ru2 C11 129.9(2)
C41 Ru2 C11 92.3(2)
B1 Ru2 C11 123.6(2)
C13 Ru2 C11 61.3(2)
C12 Ru2 C11 36.5(2)
C42 Ru2 C14 120.7(2)
C41 Ru2 C14 150.7(2)
B1 Ru2 C14 89.9(2)
C13 Ru2 C14 37.1(2)
C12 Ru2 C14 61.7(2)
C11 Ru2 C14 61.0(2)
C42 Ru2 C15 152.2(2)
C41 Ru2 C15 115.2(2)
B1 Ru2 C15 91.0(2)
C13 Ru2 C15 61.0(2)
C12 Ru2 C15 61.4(2)
C11 Ru2 C15 37.0(2)
C14 Ru2 C15 35.8(2)
C42 Ru2 Ru1 92.41(16)
C41 Ru2 Ru1 47.41(15)
B1 Ru2 Ru1 49.38(16)
C13 Ru2 Ru1 171.1(2)
C12 Ru2 Ru1 150.0(2)
C11 Ru2 Ru1 121.37(16)
C14 Ru2 Ru1 135.08(16)
C15 Ru2 Ru1 115.27(13)
C42 Ru2 Ru3 54.87(16)
C41 Ru2 Ru3 93.23(15)
B1 Ru2 Ru3 51.58(15)
C13 Ru2 Ru3 115.78(18)
C12 Ru2 Ru3 144.74(19)
C11 Ru2 Ru3 173.12(16)
C14 Ru2 Ru3 112.68(15)
C15 Ru2 Ru3 136.27(15)
Ru1 Ru2 Ru3 60.444(14)
B2 Ru3 B1 162.2(2)
B2 Ru3 C43 102.9(2)
B1 Ru3 C43 91.4(2)
B2 Ru3 C42 101.7(2)
B1 Ru3 C42 91.2(2)
C43 Ru3 C42 79.51(19)
B2 Ru3 Ru2 142.42(15)
B1 Ru3 Ru2 48.45(15)
C43 Ru3 Ru2 84.69(13)
C42 Ru3 Ru2 42.76(14)
B2 Ru3 Ru1 144.39(15)
B1 Ru3 Ru1 48.45(15)
C43 Ru3 Ru1 42.98(13)
C42 Ru3 Ru1 83.91(14)
Ru2 Ru3 Ru1 59.392(14)
B2 Ru3 Ru7 47.52(16)
B1 Ru3 Ru7 119.21(15)
C43 Ru3 Ru7 103.01(13)
C42 Ru3 Ru7 149.20(14)
Ru2 Ru3 Ru7 166.276(19)
Ru1 Ru3 Ru7 119.161(17)
B2 Ru3 Ru4 47.37(16)
B1 Ru3 Ru4 117.40(15)
C43 Ru3 Ru4 150.19(13)
C42 Ru3 Ru4 105.74(14)
Ru2 Ru3 Ru4 119.474(17)
Ru1 Ru3 Ru4 163.954(19)
Ru7 Ru3 Ru4 57.557(13)
B2 Ru3 H2 77.4(17)
B1 Ru3 H2 94.4(17)
C43 Ru3 H2 82.3(18)
C42 Ru3 H2 161.1(18)
Ru2 Ru3 H2 140.2(17)
Ru1 Ru3 H2 86.3(17)
Ru7 Ru3 H2 33.3(17)
Ru4 Ru3 H2 87.7(17)
B2 Ru3 H3 34.1(15)
B1 Ru3 H3 163.6(16)
C43 Ru3 H3 77.4(15)
C42 Ru3 H3 75.2(16)
Ru2 Ru3 H3 117.6(16)
Ru1 Ru3 H3 119.6(15)
Ru7 Ru3 H3 75.5(16)
Ru4 Ru3 H3 75.8(15)
H2 Ru3 H3 96(2)
B2 Ru3 H5 125.9(19)
B1 Ru3 H5 36.3(19)
C43 Ru3 H5 118.2(19)
C42 Ru3 H5 118.2(19)
Ru2 Ru3 H5 78.2(19)
Ru1 Ru3 H5 78.4(19)
Ru7 Ru3 H5 88.1(19)
Ru4 Ru3 H5 85.7(19)
H2 Ru3 H5 75(3)
H3 Ru3 H5 160(2)
B2 Ru3 H1 72.7(19)
B1 Ru3 H1 96.9(19)
C43 Ru3 H1 162(2)
C42 Ru3 H1 84(2)
Ru2 Ru3 H1 88(2)
Ru1 Ru3 H1 142.8(19)
Ru7 Ru3 H1 87(2)
Ru4 Ru3 H1 31(2)
H2 Ru3 H1 113(3)
H3 Ru3 H1 91(2)
H5 Ru3 H1 77(3)
C45 Ru4 C44 94.0(3)
C45 Ru4 B2 105.3(3)
C44 Ru4 B2 149.9(2)
C45 Ru4 B3 77.5(3)
C44 Ru4 B3 113.6(3)
B2 Ru4 B3 93.2(2)
C45 Ru4 Ru5 123.01(19)
C44 Ru4 Ru5 96.27(19)
B2 Ru4 Ru5 92.31(16)
B3 Ru4 Ru5 47.24(19)
C45 Ru4 Ru6 97.28(19)
C44 Ru4 Ru6 155.42(19)
B2 Ru4 Ru6 44.92(15)
B3 Ru4 Ru6 48.72(18)
Ru5 Ru4 Ru6 59.331(16)
C45 Ru4 Ru7 153.0(2)
C44 Ru4 Ru7 112.86(19)
B2 Ru4 Ru7 49.31(15)
B3 Ru4 Ru7 93.32(18)
Ru5 Ru4 Ru7 58.940(15)
Ru6 Ru4 Ru7 59.161(14)
C45 Ru4 Ru3 110.0(2)
C44 Ru4 Ru3 106.29(18)
B2 Ru4 Ru3 45.60(15)
B3 Ru4 Ru3 138.82(18)
Ru5 Ru4 Ru3 120.109(18)
Ru6 Ru4 Ru3 90.228(17)
Ru7 Ru4 Ru3 61.170(14)
C45 Ru4 H4 159.0(17)
C44 Ru4 H4 80.7(17)
B2 Ru4 H4 88.3(17)
B3 Ru4 H4 86.0(16)
Ru5 Ru4 H4 38.8(16)
Ru6 Ru4 H4 81.0(16)
Ru7 Ru4 H4 39.4(17)
Ru3 Ru4 H4 90.9(16)
C45 Ru4 H1 88.3(19)
C44 Ru4 H1 87.8(19)
B2 Ru4 H1 70.3(19)
B3 Ru4 H1 154.7(19)
Ru5 Ru4 H1 147.8(19)
Ru6 Ru4 H1 114.2(19)
Ru7 Ru4 H1 90.0(19)
Ru3 Ru4 H1 30.1(19)
H4 Ru4 H1 112(3)
B3 Ru5 B4 98.0(3)
B3 Ru5 C23 116.1(3)
B4 Ru5 C23 89.8(3)
B3 Ru5 C24 150.8(3)
B4 Ru5 C24 94.1(3)
C23 Ru5 C24 37.2(2)
B3 Ru5 C21 97.9(3)
B4 Ru5 C21 151.2(3)
C23 Ru5 C21 61.6(3)
C24 Ru5 C21 61.6(3)
B3 Ru5 C25 132.8(3)
B4 Ru5 C25 128.1(3)
C23 Ru5 C25 62.0(3)
C24 Ru5 C25 37.1(3)
C21 Ru5 C25 36.7(3)
B3 Ru5 C22 89.1(3)
B4 Ru5 C22 119.2(3)
C23 Ru5 C22 36.5(3)
C24 Ru5 C22 61.9(3)
C21 Ru5 C22 37.5(3)
C25 Ru5 C22 62.2(3)
B3 Ru5 Ru6 49.8(2)
B4 Ru5 Ru6 49.84(19)
C23 Ru5 Ru6 119.38(19)
C24 Ru5 Ru6 142.1(2)
C21 Ru5 Ru6 146.5(3)
C25 Ru5 Ru6 176.7(2)
C22 Ru5 Ru6 120.8(2)
B3 Ru5 Ru7 98.90(19)
B4 Ru5 Ru7 51.62(17)
C23 Ru5 Ru7 131.9(2)
C24 Ru5 Ru7 109.39(18)
C21 Ru5 Ru7 147.3(2)
C25 Ru5 Ru7 116.20(19)
C22 Ru5 Ru7 168.4(3)
Ru6 Ru5 Ru7 60.550(15)
B3 Ru5 Ru4 51.43(18)
B4 Ru5 Ru4 98.93(18)
C23 Ru5 Ru4 165.5(2)
C24 Ru5 Ru4 151.55(19)
C21 Ru5 Ru4 109.7(2)
C25 Ru5 Ru4 119.05(19)
C22 Ru5 Ru4 129.5(2)
Ru6 Ru5 Ru4 60.474(16)
Ru7 Ru5 Ru4 61.961(15)
B3 Ru5 H4 91.9(17)
B4 Ru5 H4 92.6(17)
C23 Ru5 H4 151.3(17)
C24 Ru5 H4 114.1(17)
C21 Ru5 H4 110.6(17)
C25 Ru5 H4 94.8(17)
C22 Ru5 H4 147.7(18)
Ru6 Ru5 H4 82.9(17)
Ru7 Ru5 H4 41.1(17)
Ru4 Ru5 H4 40.5(17)
B2 Ru6 B3 101.9(2)
B2 Ru6 B4 102.0(2)
B3 Ru6 B4 94.5(3)
B2 Ru6 C34 86.4(6)
B3 Ru6 C34 120.9(7)
B4 Ru6 C34 141.3(7)
B2 Ru6 C31 131.6(8)
B3 Ru6 C31 125.3(8)
B4 Ru6 C31 85.9(7)
C34 Ru6 C31 61.9(8)
B2 Ru6 C35 96.2(7)
B3 Ru6 C35 151.0(6)
B4 Ru6 C35 103.8(7)
C34 Ru6 C35 37.5(6)
C31 Ru6 C35 36.6(6)
B2 Ru6 C33' 99.6(5)
B3 Ru6 C33' 101.7(5)
B4 Ru6 C33' 149.6(3)
B2 Ru6 C32 148.1(7)
B3 Ru6 C32 92.6(7)
B4 Ru6 C32 105.0(8)
C34 Ru6 C32 61.8(8)
C31 Ru6 C32 36.3(6)
C35 Ru6 C32 61.2(8)
B2 Ru6 C34' 86.2(3)
B3 Ru6 C34' 138.7(5)
B4 Ru6 C34' 123.7(5)
C33' Ru6 C34' 37.2(4)
B2 Ru6 C35' 111.0(4)
B3 Ru6 C35' 144.8(4)
B4 Ru6 C35' 90.8(4)
C33' Ru6 C35' 61.4(4)
C34' Ru6 C35' 37.0(4)
B2 Ru6 C32' 135.5(4)
B3 Ru6 C32' 87.4(3)
B4 Ru6 C32' 120.8(4)
C33' Ru6 C32' 36.2(4)
C34' Ru6 C32' 61.0(4)
C35' Ru6 C32' 60.4(4)
B2 Ru6 C31' 145.6(4)
B3 Ru6 C31' 109.1(4)
B4 Ru6 C31' 90.3(3)
C33' Ru6 C31' 60.2(4)
C34' Ru6 C31' 60.7(4)
C35' Ru6 C31' 36.0(4)
C32' Ru6 C31' 35.6(4)
C46 Ru7 C47 93.1(2)
C46 Ru7 B2 102.2(2)
C47 Ru7 B2 153.6(2)
C46 Ru7 B4 80.0(2)
C47 Ru7 B4 110.7(2)
B2 Ru7 B4 93.2(2)
C46 Ru7 Ru5 126.35(17)
C47 Ru7 Ru5 95.73(17)
B2 Ru7 Ru5 92.36(15)
B4 Ru7 Ru5 47.52(19)
C46 Ru7 Ru6 97.05(16)
C47 Ru7 Ru6 154.28(17)
B2 Ru7 Ru6 44.90(15)
B4 Ru7 Ru6 48.71(17)
Ru5 Ru7 Ru6 59.376(16)
C46 Ru7 Ru4 150.60(18)
C47 Ru7 Ru4 115.84(17)
B2 Ru7 Ru4 49.20(15)
B4 Ru7 Ru4 93.56(18)
Ru5 Ru7 Ru4 59.099(15)
Ru6 Ru7 Ru4 59.134(14)
C46 Ru7 Ru3 105.68(19)
C47 Ru7 Ru3 109.65(16)
B2 Ru7 Ru3 45.65(15)
B4 Ru7 Ru3 138.81(18)
Ru5 Ru7 Ru3 120.372(18)
Ru6 Ru7 Ru3 90.274(16)
Ru4 Ru7 Ru3 61.273(14)
C46 Ru7 H2 88.8(16)
C47 Ru7 H2 87.4(16)
B2 Ru7 H2 71.7(16)
B4 Ru7 H2 159.0(16)
Ru5 Ru7 H2 144.2(16)
Ru6 Ru7 H2 116.3(16)
Ru4 Ru7 H2 87.5(15)
Ru3 Ru7 H2 29.1(15)
C46 Ru7 H4 163.5(17)
C47 Ru7 H4 82.9(16)
B2 Ru7 H4 87.9(17)
B4 Ru7 H4 86.5(16)
Ru5 Ru7 H4 39.0(16)
Ru6 Ru7 H4 80.7(16)
Ru4 Ru7 H4 39.0(17)
Ru3 Ru7 H4 90.7(17)
H2 Ru7 H4 107(2)
Cl2 C48 Cl1 111.3(9)
Cl1' C48 Cl2' 96.3(8)
Cl2 C48 H48A 109.4
Cl1 C48 H48A 109.4
Cl2 C48 H48B 109.4
Cl1 C48 H48B 109.4
H48A C48 H48B 108.0
Cl1' C48 H48C 112.5
Cl2' C48 H48C 112.5
Cl1' C48 H48D 112.5
Cl2' C48 H48D 112.5
H48C C48 H48D 110.0
Cl3 C49 Cl4 109.1(9)
Cl4' C49 Cl3' 109.6(10)
Cl3 C49 H49A 109.9
Cl4 C49 H49A 109.9
Cl3 C49 H49B 109.9
Cl4 C49 H49B 109.9
H49A C49 H49B 108.3
Cl4' C49 H49C 109.8
Cl3' C49 H49C 109.8
Cl4' C49 H49D 109.8
Cl3' C49 H49D 109.8
H49C C49 H49D 108.2

loop_
_geom_bond_atom_site_label_1
_geom_bond_atom_site_label_2
_geom_bond_distance
B1 Ru2 2.111(6)
B1 Ru1 2.116(6)
B1 Ru3 2.210(6)
B1 H1A 0.991(19)
B1 H5 1.32(5)
B2 Ru6 1.972(6)
B2 Ru3 2.118(6)
B2 Ru4 2.180(6)
B2 Ru7 2.184(6)
B2 H3 1.19(5)
B3 Ru5 2.057(7)
B3 Ru6 2.117(7)
B3 Ru4 2.190(6)
B3 H3A 1.006(19)
B4 Ru5 2.065(7)
B4 Ru6 2.118(7)
B4 Ru7 2.195(6)
B4 H4A 0.997(19)
C1 C2 1.406(7)
C1 C5 1.423(8)
C1 C6 1.498(8)
C1 Ru1 2.305(5)
C2 C3 1.427(8)
C2 C7 1.507(8)
C2 Ru1 2.267(5)
C3 C4 1.409(7)
C3 C8 1.512(7)
C3 Ru1 2.230(5)
C4 C5 1.428(7)
C4 C9 1.512(8)
C4 Ru1 2.239(5)
C5 C10 1.510(8)
C5 Ru1 2.241(5)
C6 H6A 0.9600
C6 H6B 0.9600
C6 H6C 0.9600
C7 H7A 0.9600
C7 H7B 0.9600
C7 H7C 0.9600
C8 H8A 0.9600
C8 H8B 0.9600
C8 H8C 0.9600
C9 H9A 0.9600
C9 H9B 0.9600
C9 H9C 0.9600
C10 H10A 0.9600
C10 H10B 0.9600
C10 H10C 0.9600
C11 C12 1.408(8)
C11 C15 1.442(8)
C11 C17 1.507(8)
C11 Ru2 2.251(5)
C12 C13 1.424(9)
C12 C18 1.501(9)
C12 Ru2 2.244(5)
C13 C14 1.425(8)
C13 C19 1.528(9)
C13 Ru2 2.215(5)
C14 C15 1.403(8)
C14 C20 1.490(9)
C14 Ru2 2.267(5)
C15 C16 1.487(7)
C15 Ru2 2.294(5)
C16 H16A 0.9600
C16 H16B 0.9600
C16 H16C 0.9600
C17 H17A 0.9600
C17 H17B 0.9600
C17 H17C 0.9600
C18 H18A 0.9600
C18 H18B 0.9600
C18 H18C 0.9600
C19 H19A 0.9600
C19 H19B 0.9600
C19 H19C 0.9600
C20 H20A 0.9600
C20 H20B 0.9600
C20 H20C 0.9600
C21 C25 1.401(11)
C21 C22 1.436(11)
C21 C26 1.502(11)
C21 Ru5 2.223(7)
C22 C23 1.395(10)
C22 C27 1.493(10)
C22 Ru5 2.237(6)
C23 C24 1.414(9)
C23 C28 1.511(10)
C23 Ru5 2.210(6)
C24 C25 1.415(10)
C24 C29 1.490(10)
C24 Ru5 2.220(7)
C25 C30 1.493(9)
C25 Ru5 2.224(7)
C26 H26A 0.9600
C26 H26B 0.9600
C26 H26C 0.9600
C27 H27A 0.9600
C27 H27B 0.9600
C27 H27C 0.9600
C28 H28A 0.9600
C28 H28B 0.9600
C28 H28C 0.9600
C29 H29A 0.9600
C29 H29B 0.9600
C29 H29C 0.9600
C30 H30A 0.9600
C30 H30B 0.9600
C30 H30C 0.9600
C31 C32 1.392(16)
C31 C35 1.402(16)
C31 C36 1.491(15)
C31 Ru6 2.23(3)
C32 C33 1.399(17)
C32 C37 1.515(15)
C32 Ru6 2.24(3)
C33 C34 1.431(17)
C33 C38 1.502(15)
C33 Ru6 2.28(3)
C34 C35 1.433(17)
C34 C39 1.478(15)
C34 Ru6 2.23(3)
C35 C40 1.489(14)
C35 Ru6 2.23(3)
C36 H36A 0.9600
C36 H36B 0.9600
C36 H36C 0.9600
C37 H37A 0.9600
C37 H37B 0.9600
C37 H37C 0.9600
C38 H38A 0.9600
C38 H38B 0.9600
C38 H38C 0.9600
C39 H39A 0.9600
C39 H39B 0.9600
C39 H39C 0.9600
C40 H40A 0.9600
C40 H40B 0.9600
C40 H40C 0.9600
C31' C32' 1.391(14)
C31' C35' 1.403(14)
C31' C36' 1.490(12)
C31' Ru6 2.280(10)
C32' C33' 1.402(15)
C32' C37' 1.516(13)
C32' Ru6 2.271(11)
C33' C34' 1.431(16)
C33' C38' 1.505(13)
C33' Ru6 2.237(11)
C34' C35' 1.432(15)
C34' C39' 1.476(13)
C34' Ru6 2.247(12)
C35' C40' 1.490(12)
C35' Ru6 2.260(10)
C36' H36D 0.9600
C36' H36E 0.9600
C36' H36F 0.9600
C37' H37D 0.9600
C37' H37E 0.9600
C37' H37F 0.9600
C38' H38D 0.9600
C38' H38E 0.9600
C38' H38F 0.9600
C39' H39D 0.9600
C39' H39E 0.9600
C39' H39F 0.9600
C40' H40D 0.9600
C40' H40E 0.9600
C40' H40F 0.9600
C41 O1 1.180(6)
C41 Ru2 2.022(6)
C41 Ru1 2.035(5)
C42 O2 1.171(6)
C42 Ru2 1.903(6)
C42 Ru3 2.292(5)
C43 O3 1.176(6)
C43 Ru1 1.911(5)
C43 Ru3 2.254(5)
C44 O4 1.142(7)
C44 Ru4 1.897(7)
C45 O5 1.133(7)
C45 Ru4 1.882(7)
C46 O6 1.136(7)
C46 Ru7 1.881(6)
C47 O7 1.140(6)
C47 Ru7 1.889(6)
Ru1 Ru2 2.7560(5)
Ru1 Ru3 2.7855(5)
Ru2 Ru3 2.7777(5)
Ru3 Ru7 2.9568(6)
Ru3 Ru4 2.9597(6)
Ru3 H2 1.62(5)
Ru3 H3 1.78(5)
Ru3 H5 1.61(5)
Ru3 H1 1.70(6)
Ru4 Ru5 2.7691(6)
Ru4 Ru6 2.7767(6)
Ru4 Ru7 2.8484(6)
Ru4 H4 1.83(5)
Ru4 H1 1.74(6)
Ru5 Ru6 2.7448(7)
Ru5 Ru7 2.7644(6)
Ru5 H4 1.77(5)
Ru7 H2 1.83(5)
Ru7 H4 1.84(5)
C48 Cl2 1.660(12)
C48 Cl1' 1.750(15)
C48 Cl1 1.764(13)
C48 Cl2' 1.970(15)
C48 H48A 0.9700
C48 H48B 0.9700
C48 H48C 0.9700
C48 H48D 0.9700
C49 Cl4' 1.628(13)
C49 Cl3 1.673(12)
C49 Cl4 1.755(13)
C49 Cl3' 1.783(14)
C49 H49A 0.9700
C49 H49B 0.9700
C49 H49C 0.9700
C49 H49D 0.9700

loop_
_geom_torsion_atom_site_label_1
_geom_torsion_atom_site_label_2
_geom_torsion_atom_site_label_3
_geom_torsion_atom_site_label_4
_geom_torsion
C5 C1 C2 C3 2.1(6)
C6 C1 C2 C3 -169.4(5)
Ru1 C1 C2 C3 61.9(4)
C5 C1 C2 C7 177.9(5)
C6 C1 C2 C7 6.3(9)
Ru1 C1 C2 C7 -122.3(5)
C5 C1 C2 Ru1 -59.8(4)
C6 C1 C2 Ru1 128.6(5)
C1 C2 C3 C4 -0.6(6)
C7 C2 C3 C4 -176.2(5)
Ru1 C2 C3 C4 63.6(4)
C1 C2 C3 C8 173.6(5)
C7 C2 C3 C8 -2.0(9)
Ru1 C2 C3 C8 -122.2(5)
C1 C2 C3 Ru1 -64.2(4)
C7 C2 C3 Ru1 120.2(5)
C2 C3 C4 C5 -1.2(6)
C8 C3 C4 C5 -175.4(5)
Ru1 C3 C4 C5 63.0(3)
C2 C3 C4 C9 175.7(5)
C8 C3 C4 C9 1.6(9)
Ru1 C3 C4 C9 -120.1(6)
C2 C3 C4 Ru1 -64.2(4)
C8 C3 C4 Ru1 121.7(5)
C2 C1 C5 C4 -2.9(6)
C6 C1 C5 C4 168.7(5)
Ru1 C1 C5 C4 -63.5(4)
C2 C1 C5 C10 -176.8(5)
C6 C1 C5 C10 -5.2(9)
Ru1 C1 C5 C10 122.6(5)
C2 C1 C5 Ru1 60.6(4)
C6 C1 C5 Ru1 -127.8(5)
C3 C4 C5 C1 2.5(6)
C9 C4 C5 C1 -174.4(5)
Ru1 C4 C5 C1 65.4(4)
C3 C4 C5 C10 176.5(5)
C9 C4 C5 C10 -0.5(9)
Ru1 C4 C5 C10 -120.7(5)
C3 C4 C5 Ru1 -62.8(3)
C9 C4 C5 Ru1 120.2(6)
C15 C11 C12 C13 -2.2(6)
C17 C11 C12 C13 -175.3(5)
Ru2 C11 C12 C13 61.9(4)
C15 C11 C12 C18 177.2(6)
C17 C11 C12 C18 4.2(9)
Ru2 C11 C12 C18 -118.6(6)
C15 C11 C12 Ru2 -64.1(4)
C17 C11 C12 Ru2 122.8(6)
C11 C12 C13 C14 2.0(6)
C18 C12 C13 C14 -177.4(6)
Ru2 C12 C13 C14 65.1(4)
C11 C12 C13 C19 175.4(5)
C18 C12 C13 C19 -4.1(10)
Ru2 C12 C13 C19 -121.6(6)
C11 C12 C13 Ru2 -63.0(4)
C18 C12 C13 Ru2 117.5(6)
C12 C13 C14 C15 -1.1(6)
C19 C13 C14 C15 -174.4(5)
Ru2 C13 C14 C15 63.4(4)
C12 C13 C14 C20 173.9(5)
C19 C13 C14 C20 0.5(9)
Ru2 C13 C14 C20 -121.7(5)
C12 C13 C14 Ru2 -64.4(4)
C19 C13 C14 Ru2 122.2(6)
C13 C14 C15 C11 -0.3(6)
C20 C14 C15 C11 -175.2(5)
Ru2 C14 C15 C11 60.7(3)
C13 C14 C15 C16 173.8(5)
C20 C14 C15 C16 -1.2(8)
Ru2 C14 C15 C16 -125.2(5)
C13 C14 C15 Ru2 -61.0(4)
C20 C14 C15 Ru2 124.0(6)
C12 C11 C15 C14 1.6(6)
C17 C11 C15 C14 174.7(5)
Ru2 C11 C15 C14 -61.5(4)
C12 C11 C15 C16 -172.4(5)
C17 C11 C15 C16 0.7(9)
Ru2 C11 C15 C16 124.6(5)
C12 C11 C15 Ru2 63.1(4)
C17 C11 C15 Ru2 -123.8(6)
C25 C21 C22 C23 -0.7(8)
C26 C21 C22 C23 -175.6(7)
Ru5 C21 C22 C23 61.9(5)
C25 C21 C22 C27 171.6(7)
C26 C21 C22 C27 -3.4(13)
Ru5 C21 C22 C27 -125.9(8)
C25 C21 C22 Ru5 -62.5(5)
C26 C21 C22 Ru5 122.5(8)
C21 C22 C23 C24 1.0(8)
C27 C22 C23 C24 -171.4(7)
Ru5 C22 C23 C24 62.9(5)
C21 C22 C23 C28 169.8(7)
C27 C22 C23 C28 -2.6(13)
Ru5 C22 C23 C28 -128.3(8)
C21 C22 C23 Ru5 -61.9(5)
C27 C22 C23 Ru5 125.7(8)
C22 C23 C24 C25 -1.0(8)
C28 C23 C24 C25 -170.2(6)
Ru5 C23 C24 C25 62.6(5)
C22 C23 C24 C29 175.2(7)
C28 C23 C24 C29 6.0(11)
Ru5 C23 C24 C29 -121.2(7)
C22 C23 C24 Ru5 -63.6(5)
C28 C23 C24 Ru5 127.2(7)
C22 C21 C25 C24 0.1(8)
C26 C21 C25 C24 174.7(7)
Ru5 C21 C25 C24 -62.6(5)
C22 C21 C25 C30 -174.0(6)
C26 C21 C25 C30 0.7(12)
Ru5 C21 C25 C30 123.4(7)
C22 C21 C25 Ru5 62.6(5)
C26 C21 C25 Ru5 -122.7(8)
C23 C24 C25 C21 0.6(7)
C29 C24 C25 C21 -175.7(7)
Ru5 C24 C25 C21 62.8(5)
C23 C24 C25 C30 174.5(6)
C29 C24 C25 C30 -1.8(11)
Ru5 C24 C25 C30 -123.3(7)
C23 C24 C25 Ru5 -62.2(5)
C29 C24 C25 Ru5 121.6(7)
C35 C31 C32 C33 2(5)
C36 C31 C32 C33 -166(4)
Ru6 C31 C32 C33 65(3)
C35 C31 C32 C37 171(3)
C36 C31 C32 C37 3(6)
Ru6 C31 C32 C37 -126(4)
C35 C31 C32 Ru6 -63(3)
C36 C31 C32 Ru6 129(4)
C31 C32 C33 C34 -4(5)
C37 C32 C33 C34 -173(3)
Ru6 C32 C33 C34 59(3)
C31 C32 C33 C38 173(3)
C37 C32 C33 C38 4(6)
Ru6 C32 C33 C38 -123(4)
C31 C32 C33 Ru6 -63(3)
C37 C32 C33 Ru6 128(4)
C32 C33 C34 C35 5(5)
C38 C33 C34 C35 -173(4)
Ru6 C33 C34 C35 65(2)
C32 C33 C34 C39 172(3)
C38 C33 C34 C39 -5(6)
Ru6 C33 C34 C39 -128(3)
C32 C33 C34 Ru6 -60(3)
C38 C33 C34 Ru6 123(4)
C32 C31 C35 C34 1(5)
C36 C31 C35 C34 169(3)
Ru6 C31 C35 C34 -62(3)
C32 C31 C35 C40 -173(3)
C36 C31 C35 C40 -5(6)
Ru6 C31 C35 C40 124(3)
C32 C31 C35 Ru6 63(3)
C36 C31 C35 Ru6 -129(4)
C33 C34 C35 C31 -4(4)
C39 C34 C35 C31 -169(3)
Ru6 C34 C35 C31 62(3)
C33 C34 C35 C40 171(3)
C39 C34 C35 C40 5(6)
Ru6 C34 C35 C40 -123(3)
C33 C34 C35 Ru6 -66(3)
C39 C34 C35 Ru6 128(4)
C35' C31' C32' C33' 0.2(13)
C36' C31' C32' C33' -171.8(11)
Ru6 C31' C32' C33' 61.9(8)
C35' C31' C32' C37' 171.0(11)
C36' C31' C32' C37' -1.0(19)
Ru6 C31' C32' C37' -127.3(12)
C35' C31' C32' Ru6 -61.7(8)
C36' C31' C32' Ru6 126.3(12)
C31' C32' C33' C34' 0.5(13)
C37' C32' C33' C34' -169.8(11)
Ru6 C32' C33' C34' 63.7(8)
C31' C32' C33' C38' 173.6(11)
C37' C32' C33' C38' 3.3(19)
Ru6 C32' C33' C38' -123.2(11)
C31' C32' C33' Ru6 -63.2(8)
C37' C32' C33' Ru6 126.5(12)
C32' C33' C34' C35' -1.0(13)
C38' C33' C34' C35' -173.6(11)
Ru6 C33' C34' C35' 63.6(8)
C32' C33' C34' C39' 169.7(11)
C38' C33' C34' C39' -2.9(19)
Ru6 C33' C34' C39' -125.7(11)
C32' C33' C34' Ru6 -64.6(8)
C38' C33' C34' Ru6 122.9(12)
C32' C31' C35' C34' -0.8(13)
C36' C31' C35' C34' 171.4(10)
Ru6 C31' C35' C34' -62.9(8)
C32' C31' C35' C40' -171.6(11)
C36' C31' C35' C40' 0.7(17)
Ru6 C31' C35' C40' 126.4(11)
C32' C31' C35' Ru6 62.1(8)
C36' C31' C35' Ru6 -125.7(11)
C33' C34' C35' C31' 1.1(12)
C39' C34' C35' C31' -169.1(11)
Ru6 C34' C35' C31' 64.1(7)
C33' C34' C35' C40' 171.9(10)
C39' C34' C35' C40' 1.6(19)
Ru6 C34' C35' C40' -125.2(11)
C33' C34' C35' Ru6 -63.0(8)
C39' C34' C35' Ru6 126.8(12)
